data_1535331
loop_
_publ_author_name
'Hlukhyy, V.'
'Poettgen, R.'
'Hoffmann, R.D.'

_publ_section_title
;
 Synthesis and crystal structures of the pseudobinary intermetallics Ir
 In2-x Mgx with orthorhombic Mg2 Cu structure and Ir Mg3-x Inx with
 hexagonal Cu3 P Type
;
_journal_name_full Intermetallics
_journal_page_first 383
_journal_page_last 387
_journal_volume 12
_journal_year 2004
_chemical_formula_sum 'In1.3 Ir Mg0.7'
_chemical_name_systematic 'Ir (In1.3 Mg0.7)'
_space_group_IT_number 70
_symmetry_space_group_name_Hall '-F 2uv 2vw'
_symmetry_space_group_name_H-M 'F d d d :2'
_cell_angle_alpha 90
_cell_angle_beta 90
_cell_angle_gamma 90
_cell_formula_units_Z 16
_cell_length_a 9.808
_cell_length_b 5.281
_cell_length_c 17.973
_cell_volume 930.930
_citation_journal_id_ASTM IERME5
_cod_data_source_file Hlukhyy_IERME5_2004_1211.cif
_cod_data_source_block In1.3Ir1Mg0.7
_cod_original_cell_volume 930.9304
_cod_original_formula_sum 'In1.3 Ir1 Mg0.7'
_cod_database_code 1535331

loop_
_symmetry_equiv_pos_as_xyz
x,y,z
-x+1/4,-y+1/4,z
x,-y+1/4,-z+1/4
-x+1/4,y,-z+1/4
-x,-y,-z
x-1/4,y-1/4,-z
-x,y-1/4,z-1/4
x-1/4,-y,z-1/4
x,y+1/2,z+1/2
-x+1/4,-y+3/4,z+1/2
x,-y+3/4,-z+3/4
-x+1/4,y+1/2,-z+3/4
-x,-y+1/2,-z+1/2
x-1/4,y+1/4,-z+1/2
-x,y+1/4,z+1/4
x-1/4,-y+1/2,z+1/4
x+1/2,y,z+1/2
-x+3/4,-y+1/4,z+1/2
x+1/2,-y+1/4,-z+3/4
-x+3/4,y,-z+3/4
-x+1/2,-y,-z+1/2
x+1/4,y-1/4,-z+1/2
-x+1/2,y-1/4,z+1/4
x+1/4,-y,z+1/4
x+1/2,y+1/2,z
-x+3/4,-y+3/4,z
x+1/2,-y+3/4,-z+1/4
-x+3/4,y+1/2,-z+1/4
-x+1/2,-y+1/2,-z
x+1/4,y+1/4,-z
-x+1/2,y+1/4,z-1/4
x+1/4,-y+1/2,z-1/4

loop_
_atom_site_label
_atom_site_type_symbol
_atom_site_fract_x
_atom_site_fract_y
_atom_site_fract_z
_atom_site_occupancy
_atom_site_U_iso_or_equiv
Mg1 Mg 0.125 0.125 0.53422 0.424 0.0
In2 In 0.28004 0.125 0.125 0.72 0.0
Ir1 Ir 0.125 0.125 0.25403 1 0.0
In1 In 0.125 0.125 0.53422 0.576 0.0
Mg2 Mg 0.28004 0.125 0.125 0.28 0.0
